data_4130181
loop_
_publ_author_name
'Mo, Zhenbo'
'Rit, Arnab'
'Campos, Jes\'us'
'Kolychev, Eugene L.'
'Aldridge, Simon'

_publ_section_related_literature
; 
? 
;
_publ_section_title
;
 Catalytic B-N Dehydrogenation Using Frustrated Lewis Pairs: Evidence for
 a Chain-Growth Coupling Mechanism.
;
_journal_issue 10
_journal_name_full 'Journal of the American Chemical Society'
_journal_page_first 3306
_journal_page_last 3309
_journal_paper_doi 10.1021/jacs.6b01170
_journal_volume 138
_journal_year 2016
_chemical_formula_moiety 'C41 H32 B2 F10 N1 O1 P1'
_chemical_formula_sum 'C41 H32 B2 F10 N O P'
_chemical_formula_weight 797.29
_space_group_IT_number 14
_space_group_name_Hall '-P 2ybc'
_space_group_name_H-M_alt 'P 1 21/c 1'
_symmetry_cell_setting monoclinic
_symmetry_space_group_name_Hall '-P 2ybc'
_symmetry_space_group_name_H-M 'P 1 21/c 1'
_atom_sites_solution_hydrogens difmap
_atom_sites_solution_primary other
_audit_creation_date 2015-11-27
_audit_creation_method CRYSTALS_ver_14.61
_cell_angle_alpha 90
_cell_angle_beta 94.2105(6)
_cell_angle_gamma 90
_cell_formula_units_Z 4
_cell_length_a 10.20930(10)
_cell_length_b 15.8891(2)
_cell_length_c 22.2346(4)
_cell_measurement_reflns_used 7944
_cell_measurement_temperature 150
_cell_measurement_theta_max 27
_cell_measurement_theta_min 5
_cell_volume 3597.09(9)
_computing_cell_refinement 'DENZO/SCALEPACK (Otwinowski & Minor, 1997)'
_computing_data_collection 'COLLECT (Nonius, 2001).'
_computing_data_reduction 'DENZO/SCALEPACK (Otwinowski & Minor, 1997)'
_computing_molecular_graphics 'CAMERON (Watkin et al., 1996)'
_computing_publication_material 'CRYSTALS (Betteridge et al., 2003)'
_computing_structure_refinement 'CRYSTALS (Betteridge et al., 2003)'
_computing_structure_solution 'Superflip (Palatinus & Chapuis, 2007)'
_diffrn_ambient_temperature 150
_diffrn_measured_fraction_theta_full 0.991
_diffrn_measured_fraction_theta_max 0.990
_diffrn_measurement_device Area
_diffrn_measurement_device_type 'Nonius KappaCCD'
_diffrn_measurement_method \w
_diffrn_radiation_monochromator graphite
_diffrn_radiation_type 'Mo K\a'
_diffrn_radiation_wavelength 0.71073
_diffrn_reflns_av_R_equivalents 0.040
_diffrn_reflns_limit_h_max 13
_diffrn_reflns_limit_h_min -13
_diffrn_reflns_limit_k_max 20
_diffrn_reflns_limit_k_min -20
_diffrn_reflns_limit_l_max 28
_diffrn_reflns_limit_l_min -28
_diffrn_reflns_number 14812
_diffrn_reflns_theta_full 25.567
_diffrn_reflns_theta_max 27.492
_diffrn_reflns_theta_min 5.133
_diffrn_standards_number 0
_exptl_absorpt_coefficient_mu 0.165
_exptl_absorpt_correction_T_max 0.96
_exptl_absorpt_correction_T_min 0.95
_exptl_absorpt_correction_type multi-scan
_exptl_absorpt_process_details 'DENZO/SCALEPACK (Otwinowski & Minor, 1997)'
_exptl_crystal_colour colorless
_exptl_crystal_density_diffrn 1.472
_exptl_crystal_density_method 'not measured'
_exptl_crystal_description block
_exptl_crystal_F_000 1632
_exptl_crystal_size_max 0.320
_exptl_crystal_size_mid 0.280
_exptl_crystal_size_min 0.260
_refine_diff_density_max 0.59
_refine_diff_density_min -0.65
_refine_ls_extinction_method None
_refine_ls_goodness_of_fit_ref 0.9789
_refine_ls_hydrogen_treatment mixed
_refine_ls_matrix_type full
_refine_ls_number_parameters 508
_refine_ls_number_reflns 8183
_refine_ls_number_restraints 4
_refine_ls_R_factor_all 0.0918
_refine_ls_R_factor_gt 0.0446
_refine_ls_shift/su_max 0.0003642
_refine_ls_shift/su_mean 0.0000201
_refine_ls_structure_factor_coef Fsqd
_refine_ls_weighting_details
;
 Method, part 1, Chebychev polynomial, (Watkin, 1994, Prince, 1982) 
 [weight] = 1.0/[A~0~*T~0~(x)+A~1~*T~1~(x) ... +A~n-1~]*T~n-1~(x)] 
 where A~i~ are the Chebychev coefficients listed below and x= Fcalc/Fmax 
 Method = Robust Weighting (Prince, 1982) 
 W = [weight] * [1-(deltaF/6*sigmaF)^2^]^2^ 
 A~i~ are: 
 11.9 16.5 8.15 2.22 
;
_refine_ls_weighting_scheme calc
_refine_ls_wR_factor_all 0.1360
_refine_ls_wR_factor_gt 0.0951
_refine_ls_wR_factor_ref 0.1360
_reflns_limit_h_max 13
_reflns_limit_h_min -13
_reflns_limit_k_max 20
_reflns_limit_k_min 0
_reflns_limit_l_max 28
_reflns_limit_l_min 0
_reflns_number_gt 5126
_reflns_number_total 8183
_reflns_threshold_expression I>2.0\s(I)
_oxford_diffrn_Wilson_B_factor 2.31
_oxford_diffrn_Wilson_scale 19.08
_oxford_refine_ls_r_factor_ref 0.0918
_oxford_refine_ls_scale 0.2722(2)
_oxford_reflns_number_all 8183
_oxford_reflns_threshold_expression_ref I>-10.0\s(I)
_oxford_structure_analysis_title 'collect in D:\Academic_Research At 15:58 on '
_cod_data_source_file ja6b01170_si_002.cif
_cod_data_source_block 2-HBH2NHMe2
_cod_depositor_comments
;
The following automatic conversions were performed:

data item '_atom_sites_solution_primary' value 'Other' was changed to
'other' in accordance with the
/home/saulius/struct/COD-crude-data/automatic-downloads/DataCite-retrospective/ACS/depositions/lib/dictionaries/cif_core.dic
dictionary named 'cif_core.dic' version 2.4.2 last updated on
2011-04-26.

Automatic conversion script
Id: cif_fix_values 6909 2019-04-08 15:41:33Z antanas 
;
_cod_original_cell_volume 3597.09(6)
_cod_original_sg_symbol_H-M 'P 21/c '
_cod_original_formula_sum 'C41 H32 B2 F10 N1 O1 P1'
_cod_database_code 4130181

loop_
_symmetry_equiv_pos_as_xyz
x,y,z
-x,-y,-z
x,-y+1/2,z+1/2
-x,y+1/2,-z+1/2

loop_
_atom_site_label
_atom_site_type_symbol
_atom_site_fract_x
_atom_site_fract_y
_atom_site_fract_z
_atom_site_U_iso_or_equiv
_atom_site_occupancy
_atom_site_adp_type
_atom_site_refinement_flags_posn
H23 H -0.0753 0.1239 0.4069 0.0364 1.0000 Uiso R
H24 H -0.2676 0.0998 0.3452 0.0392 1.0000 Uiso R
H25 H -0.3438 0.2010 0.2762 0.0420 1.0000 Uiso R
H26 H -0.2268 0.3259 0.2661 0.0413 1.0000 Uiso R
H27 H -0.0355 0.3489 0.3263 0.0373 1.0000 Uiso R
H17 H -0.1738 0.2999 0.4542 0.0439 1.0000 Uiso R
H18 H -0.2777 0.3833 0.5238 0.0533 1.0000 Uiso R
H19 H -0.1529 0.4713 0.5884 0.0526 1.0000 Uiso R
H21 H 0.1785 0.3901 0.5204 0.0433 1.0000 Uiso R
H11 H 0.5030 -0.0977 0.4027 0.0372 1.0000 Uiso R
H12 H 0.5914 -0.0558 0.3147 0.0400 1.0000 Uiso R
H13 H 0.4825 0.0424 0.2535 0.0362 1.0000 Uiso R
H2 H 0.1024 0.2313 0.5539 0.0360 1.0000 Uiso R
H3 H 0.1826 0.1208 0.6153 0.0389 1.0000 Uiso R
H4 H 0.2630 0.0003 0.5718 0.0374 1.0000 Uiso R
C1 C 0.1426(2) 0.17799(17) 0.47394(12) 0.0251 1.0000 Uani .
C2 C 0.1384(3) 0.18228(19) 0.53658(12) 0.0299 1.0000 Uani .
C3 C 0.1847(3) 0.11653(19) 0.57288(13) 0.0322 1.0000 Uani .
C4 C 0.2330(3) 0.04530(19) 0.54710(12) 0.0309 1.0000 Uani .
C5 C 0.2379(2) 0.03724(17) 0.48467(12) 0.0262 1.0000 Uani .
C6 C 0.1941(2) 0.10519(17) 0.44855(11) 0.0251 1.0000 Uani .
C7 C 0.2832(3) -0.04170(17) 0.45403(12) 0.0283 1.0000 Uani .
C8 C 0.1603(3) -0.0921(2) 0.43106(14) 0.0391 1.0000 Uani .
C9 C 0.3682(3) -0.09796(19) 0.49694(13) 0.0354 1.0000 Uani .
C10 C 0.3538(3) -0.01230(17) 0.39980(12) 0.0265 1.0000 Uani .
C11 C 0.4635(3) -0.05373(18) 0.38011(13) 0.0311 1.0000 Uani .
C12 C 0.5141(3) -0.02999(19) 0.32683(13) 0.0327 1.0000 Uani .
C13 C 0.4493(3) 0.02966(18) 0.29048(12) 0.0293 1.0000 Uani .
C14 C 0.3361(3) 0.07193(17) 0.30615(12) 0.0259 1.0000 Uani .
C15 C 0.3006(2) 0.05305(16) 0.36430(12) 0.0247 1.0000 Uani .
C16 C 0.0126(3) 0.33707(18) 0.47956(12) 0.0278 1.0000 Uani .
C17 C -0.1232(3) 0.3353(2) 0.48101(13) 0.0366 1.0000 Uani .
C18 C -0.1845(3) 0.3853(2) 0.52217(14) 0.0442 1.0000 Uani .
C19 C -0.1111(3) 0.4370(2) 0.56132(13) 0.0427 1.0000 Uani .
C20 C 0.0237(3) 0.4382(2) 0.56085(13) 0.0394 1.0000 Uani .
C21 C 0.0862(3) 0.3889(2) 0.52004(13) 0.0353 1.0000 Uani .
C22 C -0.0376(2) 0.23907(17) 0.37349(11) 0.0254 1.0000 Uani .
C23 C -0.1067(3) 0.16431(18) 0.37846(12) 0.0294 1.0000 Uani .
C24 C -0.2212(3) 0.15050(19) 0.34217(13) 0.0324 1.0000 Uani .
C25 C -0.2664(3) 0.2108(2) 0.30089(13) 0.0337 1.0000 Uani .
C26 C -0.1971(3) 0.28478(19) 0.29490(13) 0.0341 1.0000 Uani .
C27 C -0.0826(3) 0.29896(18) 0.33087(12) 0.0302 1.0000 Uani .
C28 C 0.3153(3) 0.12394(17) 0.19135(12) 0.0273 1.0000 Uani .
C29 C 0.3774(3) 0.18817(18) 0.16322(14) 0.0363 1.0000 Uani .
C30 C 0.4352(3) 0.1795(2) 0.10910(15) 0.0413 1.0000 Uani .
C31 C 0.4341(3) 0.1028(2) 0.08080(13) 0.0351 1.0000 Uani .
C32 C 0.3739(3) 0.03635(18) 0.10654(12) 0.0311 1.0000 Uani .
C33 C 0.3157(3) 0.04800(18) 0.15980(12) 0.0286 1.0000 Uani .
C34 C 0.0953(3) 0.10326(18) 0.24367(11) 0.0283 1.0000 Uani .
C35 C 0.0114(3) 0.15805(19) 0.21051(12) 0.0328 1.0000 Uani .
C36 C -0.1181(3) 0.1407(2) 0.19367(13) 0.0388 1.0000 Uani .
C37 C -0.1719(3) 0.0658(2) 0.20982(14) 0.0393 1.0000 Uani .
C38 C -0.0948(3) 0.0096(2) 0.24257(13) 0.0365 1.0000 Uani .
C39 C 0.0359(3) 0.02847(19) 0.25824(12) 0.0305 1.0000 Uani .
P1 P 0.09380(7) 0.26881(4) 0.42843(3) 0.0245 1.0000 Uani .
O1 O 0.19973(18) 0.10321(12) 0.38672(8) 0.0265 1.0000 Uani .
B1 B 0.2508(3) 0.13018(19) 0.25690(13) 0.0264 1.0000 Uani .
F6 F 0.05836(19) 0.23291(12) 0.19200(8) 0.0439 1.0000 Uani .
F7 F -0.19361(19) 0.19715(14) 0.16148(9) 0.0536 1.0000 Uani .
F8 F -0.29933(17) 0.04872(15) 0.19447(9) 0.0564 1.0000 Uani .
F10 F 0.10498(17) -0.03289(10) 0.28855(8) 0.0369 1.0000 Uani .
F9 F -0.14700(18) -0.06406(13) 0.26046(9) 0.0485 1.0000 Uani .
F5 F 0.25808(18) -0.02074(10) 0.18236(8) 0.0379 1.0000 Uani .
F4 F 0.37239(19) -0.03973(12) 0.07958(8) 0.0446 1.0000 Uani .
F3 F 0.48919(18) 0.09344(14) 0.02816(8) 0.0483 1.0000 Uani .
F1 F 0.3857(2) 0.26552(12) 0.18862(10) 0.0582 1.0000 Uani .
F2 F 0.4935(3) 0.24468(14) 0.08361(11) 0.0710 1.0000 Uani .
B2 B 0.2349(3) 0.3356(2) 0.39629(15) 0.0303 1.0000 Uani D
N1 N 0.3453(2) 0.28353(15) 0.36704(10) 0.0278 1.0000 Uani D
C41 C 0.4431(3) 0.2453(2) 0.41205(14) 0.0361 1.0000 Uani D
C40 C 0.4137(3) 0.3389(2) 0.32486(14) 0.0363 1.0000 Uani D
H93 H 0.3941 -0.1477 0.4752 0.0534 1.0000 Uiso R
H92 H 0.3172 -0.1165 0.5299 0.0538 1.0000 Uiso R
H91 H 0.4451 -0.0685 0.5133 0.0535 1.0000 Uiso R
H81 H 0.1869 -0.1417 0.4093 0.0597 1.0000 Uiso R
H83 H 0.1138 -0.1096 0.4650 0.0598 1.0000 Uiso R
H82 H 0.1029 -0.0581 0.4039 0.0598 1.0000 Uiso R
H20 H 0.0743 0.4730 0.5882 0.0481 1.0000 Uiso R
H413 H 0.5011 0.2088 0.3911 0.0552 1.0000 Uiso R
H412 H 0.4921 0.2905 0.4328 0.0555 1.0000 Uiso R
H411 H 0.3965 0.2124 0.4408 0.0559 1.0000 Uiso R
H402 H 0.4849 0.3079 0.3083 0.0553 1.0000 Uiso R
H403 H 0.4481 0.3875 0.3477 0.0546 1.0000 Uiso R
H401 H 0.3503 0.3574 0.2924 0.0544 1.0000 Uiso R
H212 H 0.1792 0.3751 0.3615 0.0339 1.0000 Uiso R
H1 H 0.2499 0.2011 0.2720 0.0303 1.0000 Uiso R
H211 H 0.2796 0.3694 0.4356 0.0368 1.0000 Uiso R
H111 H 0.3066(19) 0.2421(12) 0.3452(9) 0.0418 1.0000 Uiso D

loop_
_atom_site_aniso_label
_atom_site_aniso_U_11
_atom_site_aniso_U_22
_atom_site_aniso_U_33
_atom_site_aniso_U_23
_atom_site_aniso_U_13
_atom_site_aniso_U_12
C1 0.0202(12) 0.0300(14) 0.0252(13) 0.0024(10) 0.0022(10) 0.0038(10)
C2 0.0270(13) 0.0370(15) 0.0260(13) 0.0003(11) 0.0049(10) 0.0050(11)
C3 0.0324(14) 0.0386(16) 0.0258(13) 0.0025(12) 0.0026(11) 0.0046(12)
C4 0.0284(13) 0.0360(16) 0.0282(13) 0.0097(12) 0.0016(11) 0.0024(12)
C5 0.0211(12) 0.0279(14) 0.0300(13) 0.0034(11) 0.0038(10) 0.0004(10)
C6 0.0226(12) 0.0299(14) 0.0232(12) 0.0023(10) 0.0038(10) 0.0009(10)
C7 0.0309(14) 0.0262(14) 0.0279(13) 0.0040(11) 0.0027(11) 0.0013(11)
C8 0.0429(17) 0.0365(17) 0.0380(16) 0.0040(13) 0.0038(13) -0.0133(14)
C9 0.0422(16) 0.0303(15) 0.0340(15) 0.0066(12) 0.0043(13) 0.0070(13)
C10 0.0254(13) 0.0251(13) 0.0288(13) 0.0001(11) 0.0014(10) -0.0011(10)
C11 0.0307(14) 0.0280(14) 0.0342(15) 0.0033(11) -0.0004(11) 0.0055(11)
C12 0.0253(13) 0.0353(15) 0.0378(15) -0.0023(12) 0.0035(11) 0.0066(12)
C13 0.0276(13) 0.0342(15) 0.0264(13) -0.0022(11) 0.0043(10) -0.0005(11)
C14 0.0274(13) 0.0239(13) 0.0263(13) -0.0027(10) 0.0019(10) -0.0028(10)
C15 0.0219(12) 0.0243(13) 0.0279(13) -0.0029(10) 0.0027(10) 0.0016(10)
C16 0.0274(13) 0.0316(14) 0.0248(12) 0.0008(11) 0.0041(10) 0.0081(11)
C17 0.0300(15) 0.0469(18) 0.0331(15) -0.0033(13) 0.0040(12) 0.0056(13)
C18 0.0357(16) 0.063(2) 0.0345(16) -0.0024(15) 0.0088(13) 0.0165(16)
C19 0.054(2) 0.0494(19) 0.0251(14) 0.0014(13) 0.0076(13) 0.0227(16)
C20 0.0509(19) 0.0388(17) 0.0282(14) -0.0043(13) 0.0003(13) 0.0114(14)
C21 0.0334(15) 0.0394(17) 0.0325(15) -0.0042(13) -0.0010(12) 0.0075(13)
C22 0.0251(12) 0.0273(13) 0.0241(12) -0.0034(10) 0.0028(10) 0.0028(10)
C23 0.0292(13) 0.0318(15) 0.0274(13) 0.0030(11) 0.0039(11) 0.0027(11)
C24 0.0291(14) 0.0360(16) 0.0324(14) -0.0041(12) 0.0036(11) -0.0029(12)
C25 0.0280(14) 0.0431(17) 0.0295(14) -0.0076(12) -0.0014(11) 0.0063(12)
C26 0.0399(16) 0.0304(15) 0.0312(14) -0.0006(12) -0.0030(12) 0.0083(12)
C27 0.0345(14) 0.0266(14) 0.0293(14) 0.0013(11) 0.0005(11) 0.0042(11)
C28 0.0302(13) 0.0268(13) 0.0249(13) 0.0009(10) 0.0022(10) -0.0028(11)
C29 0.0470(17) 0.0237(14) 0.0391(16) -0.0001(12) 0.0083(13) -0.0054(13)
C30 0.0468(18) 0.0388(17) 0.0400(17) 0.0088(14) 0.0134(14) -0.0112(14)
C31 0.0333(15) 0.0468(18) 0.0258(14) 0.0043(13) 0.0063(11) 0.0039(13)
C32 0.0323(14) 0.0337(15) 0.0269(13) -0.0058(11) 0.0002(11) 0.0009(12)
C33 0.0316(14) 0.0289(14) 0.0253(13) 0.0025(11) 0.0030(11) -0.0048(11)
C34 0.0323(14) 0.0310(14) 0.0216(12) -0.0026(11) 0.0024(10) 0.0025(11)
C35 0.0379(15) 0.0342(15) 0.0266(13) -0.0009(12) 0.0041(11) 0.0024(12)
C36 0.0375(16) 0.0501(19) 0.0282(14) -0.0059(13) -0.0022(12) 0.0157(14)
C37 0.0254(14) 0.061(2) 0.0311(15) -0.0133(14) 0.0017(11) 0.0014(14)
C38 0.0352(15) 0.0455(18) 0.0295(14) -0.0089(13) 0.0071(12) -0.0077(13)
C39 0.0338(15) 0.0349(15) 0.0226(13) -0.0028(11) 0.0018(11) 0.0014(12)
P1 0.0230(3) 0.0260(3) 0.0247(3) 0.0004(3) 0.0023(2) 0.0031(3)
O1 0.0282(9) 0.0295(10) 0.0218(9) 0.0019(7) 0.0029(7) 0.0051(8)
B1 0.0335(15) 0.0240(14) 0.0217(13) 0.0008(11) 0.0022(12) -0.0003(12)
F6 0.0508(11) 0.0375(10) 0.0429(10) 0.0074(8) -0.0005(8) 0.0059(9)
F7 0.0479(11) 0.0680(14) 0.0430(11) -0.0013(10) -0.0086(9) 0.0250(10)
F8 0.0276(9) 0.0875(16) 0.0535(12) -0.0174(11) -0.0012(8) 0.0000(10)
F10 0.0404(9) 0.0312(9) 0.0382(9) 0.0062(7) -0.0031(7) -0.0075(7)
F9 0.0436(10) 0.0569(12) 0.0454(11) -0.0054(9) 0.0064(8) -0.0204(9)
F5 0.0513(10) 0.0266(9) 0.0369(9) -0.0026(7) 0.0107(8) -0.0113(8)
F4 0.0552(11) 0.0418(10) 0.0377(10) -0.0143(8) 0.0083(8) -0.0016(9)
F3 0.0455(11) 0.0684(14) 0.0331(9) 0.0012(9) 0.0159(8) -0.0015(10)
F1 0.0917(16) 0.0271(9) 0.0596(13) -0.0054(9) 0.0306(12) -0.0188(10)
F2 0.1025(19) 0.0489(13) 0.0674(15) 0.0093(11) 0.0455(14) -0.0243(12)
B2 0.0276(15) 0.0276(15) 0.0357(17) -0.0013(13) 0.0032(13) 0.0006(13)
N1 0.0248(11) 0.0294(12) 0.0292(11) -0.0017(9) 0.0021(9) -0.0005(9)
C41 0.0273(14) 0.0386(17) 0.0416(16) 0.0001(13) -0.0026(12) 0.0054(12)
C40 0.0336(15) 0.0378(17) 0.0388(16) 0.0025(13) 0.0109(12) -0.0023(13)

loop_
_atom_type_symbol
_atom_type_scat_dispersion_real
_atom_type_scat_dispersion_imag
_atom_type_scat_Cromer_Mann_a1
_atom_type_scat_Cromer_Mann_b1
_atom_type_scat_Cromer_Mann_a2
_atom_type_scat_Cromer_Mann_b2
_atom_type_scat_Cromer_Mann_a3
_atom_type_scat_Cromer_Mann_b3
_atom_type_scat_Cromer_Mann_a4
_atom_type_scat_Cromer_Mann_b4
_atom_type_scat_Cromer_Mann_c
_atom_type_scat_source
C 0.0033 0.0016 2.3100 20.8439 1.0200 10.2075 1.5886 0.5687 0.8650 51.6512 0.2156 'International Tables Vol C 4.2.6.8 and 6.1.1.4'
H 0.0000 0.0000 0.4930 10.5109 0.3229 26.1257 0.1402 3.1424 0.0408 57.7998 0.0030 'International Tables Vol C 4.2.6.8 and 6.1.1.4'
O 0.0106 0.0060 3.0485 13.2771 2.2868 5.7011 1.5463 0.3239 0.8670 32.9089 0.2508 'International Tables Vol C 4.2.6.8 and 6.1.1.4'
B 0.0013 0.0007 2.0545 23.2185 1.3326 1.0210 1.0979 60.3498 0.7068 0.1403 -0.1932 'International Tables Vol C 4.2.6.8 and 6.1.1.4'
P 0.1023 0.0942 6.4345 1.9067 4.1791 27.1570 1.7800 0.5260 1.4908 68.1645 1.1149 'International Tables Vol C 4.2.6.8 and 6.1.1.4'
N 0.0061 0.0033 12.2126 0.0057 3.1322 9.8933 2.0125 28.9975 1.1663 0.5826 -11.5290 'International Tables Vol C 4.2.6.8 and 6.1.1.4'
F 0.0171 0.0103 3.5392 10.2825 2.6412 4.2944 1.5170 0.2615 1.0243 26.1476 0.2776 'International Tables Vol C 4.2.6.8 and 6.1.1.4'

loop_
_geom_angle_atom_site_label_1
_geom_angle_atom_site_label_2
_geom_angle_atom_site_label_3
_geom_angle
_geom_angle_publ_flag
C2 C1 C6 118.7(2) yes
C2 C1 P1 119.3(2) yes
C6 C1 P1 121.79(19) yes
H2 C2 C1 118.9 no
H2 C2 C3 120.4 no
C1 C2 C3 120.7(3) yes
H3 C3 C2 119.7 no
H3 C3 C4 120.5 no
C2 C3 C4 119.7(3) yes
H4 C4 C3 119.6 no
H4 C4 C5 118.5 no
C3 C4 C5 121.9(3) yes
C4 C5 C6 117.8(2) yes
C4 C5 C7 123.8(2) yes
C6 C5 C7 118.4(2) yes
C1 C6 C5 121.2(2) yes
C1 C6 O1 117.6(2) yes
C5 C6 O1 121.3(2) yes
C5 C7 C8 108.1(2) yes
C5 C7 C9 112.4(2) yes
C8 C7 C9 108.3(2) yes
C5 C7 C10 106.2(2) yes
C8 C7 C10 108.5(2) yes
C9 C7 C10 113.1(2) yes
C7 C8 H81 109.5 no
C7 C8 H83 109.1 no
H81 C8 H83 109.2 no
C7 C8 H82 110.7 no
H81 C8 H82 108.5 no
H83 C8 H82 109.8 no
C7 C9 H93 109.0 no
C7 C9 H92 109.6 no
H93 C9 H92 108.0 no
C7 C9 H91 111.2 no
H93 C9 H91 109.8 no
H92 C9 H91 109.1 no
C7 C10 C11 122.7(2) yes
C7 C10 C15 119.4(2) yes
C11 C10 C15 117.6(2) yes
C10 C11 H11 120.5 no
C10 C11 C12 120.0(3) yes
H11 C11 C12 119.5 no
H12 C12 C11 119.9 no
H12 C12 C13 120.3 no
C11 C12 C13 119.8(3) yes
H13 C13 C12 118.3 no
H13 C13 C14 118.3 no
C12 C13 C14 123.4(3) yes
C13 C14 C15 113.6(2) yes
C13 C14 B1 120.8(2) yes
C15 C14 B1 125.3(2) yes
C14 C15 C10 124.6(2) yes
C14 C15 O1 116.5(2) yes
C10 C15 O1 118.9(2) yes
C17 C16 C21 119.2(3) yes
C17 C16 P1 120.3(2) yes
C21 C16 P1 120.4(2) yes
H17 C17 C16 119.8 no
H17 C17 C18 120.2 no
C16 C17 C18 120.0(3) yes
H18 C18 C17 120.1 no
H18 C18 C19 119.6 no
C17 C18 C19 120.3(3) yes
H19 C19 C18 120.0 no
H19 C19 C20 119.9 no
C18 C19 C20 120.1(3) yes
C19 C20 C21 120.3(3) yes
C19 C20 H20 120.1 no
C21 C20 H20 119.6 no
C16 C21 H21 120.5 no
C16 C21 C20 120.1(3) yes
H21 C21 C20 119.3 no
C23 C22 C27 119.5(2) yes
C23 C22 P1 121.7(2) yes
C27 C22 P1 118.1(2) yes
H23 C23 C22 119.1 no
H23 C23 C24 120.9 no
C22 C23 C24 120.0(3) yes
H24 C24 C23 120.1 no
H24 C24 C25 119.7 no
C23 C24 C25 120.2(3) yes
H25 C25 C24 119.9 no
H25 C25 C26 119.8 no
C24 C25 C26 120.3(3) yes
H26 C26 C25 120.6 no
H26 C26 C27 119.4 no
C25 C26 C27 119.9(3) yes
C22 C27 H27 120.3 no
C22 C27 C26 120.2(3) yes
H27 C27 C26 119.5 no
C29 C28 C33 113.2(2) yes
C29 C28 B1 125.8(3) yes
C33 C28 B1 120.9(2) yes
C28 C29 C30 124.1(3) yes
C28 C29 F1 120.1(3) yes
C30 C29 F1 115.8(3) yes
C29 C30 C31 119.8(3) yes
C29 C30 F2 121.4(3) yes
C31 C30 F2 118.8(3) yes
C30 C31 C32 118.9(3) yes
C30 C31 F3 120.6(3) yes
C32 C31 F3 120.6(3) yes
C31 C32 C33 119.5(3) yes
C31 C32 F4 119.8(3) yes
C33 C32 F4 120.7(3) yes
C28 C33 C32 124.5(3) yes
C28 C33 F5 119.6(2) yes
C32 C33 F5 115.9(2) yes
C35 C34 C39 113.4(3) yes
C35 C34 B1 118.6(2) yes
C39 C34 B1 127.9(2) yes
C34 C35 C36 124.1(3) yes
C34 C35 F6 119.4(3) yes
C36 C35 F6 116.5(3) yes
C35 C36 C37 119.9(3) yes
C35 C36 F7 120.7(3) yes
C37 C36 F7 119.4(3) yes
C36 C37 C38 118.8(3) yes
C36 C37 F8 120.4(3) yes
C38 C37 F8 120.7(3) yes
C37 C38 C39 119.9(3) yes
C37 C38 F9 119.8(3) yes
C39 C38 F9 120.3(3) yes
C38 C39 C34 123.9(3) yes
C38 C39 F10 115.2(3) yes
C34 C39 F10 120.9(2) yes
C16 P1 C1 104.24(12) yes
C16 P1 C22 103.22(12) yes
C1 P1 C22 109.22(13) yes
C16 P1 B2 106.62(13) yes
C1 P1 B2 117.00(13) yes
C22 P1 B2 114.97(13) yes
C15 O1 C6 116.49(19) yes
C34 B1 C28 105.6(2) yes
C34 B1 C14 115.5(2) yes
C28 B1 C14 109.3(2) yes
C34 B1 H1 105.7 no
C28 B1 H1 108.9 no
C14 B1 H1 111.4 no
P1 B2 N1 115.6(2) yes
P1 B2 H212 101.9 no
N1 B2 H212 110.6 no
P1 B2 H211 104.4 no
N1 B2 H211 108.5 no
H212 B2 H211 115.9 no
B2 N1 C41 113.6(2) yes
B2 N1 C40 109.3(2) yes
C41 N1 C40 109.9(2) yes
B2 N1 H111 108.0(13) no
C41 N1 H111 108.2(13) no
C40 N1 H111 107.6(13) no
N1 C41 H413 108.9 no
N1 C41 H412 108.2 no
H413 C41 H412 110.9 no
N1 C41 H411 108.9 no
H413 C41 H411 109.8 no
H412 C41 H411 110.0 no
N1 C40 H402 109.6 no
N1 C40 H403 107.8 no
H402 C40 H403 110.4 no
N1 C40 H401 108.9 no
H402 C40 H401 110.2 no
H403 C40 H401 109.9 no

loop_
_geom_bond_atom_site_label_1
_geom_bond_atom_site_label_2
_geom_bond_distance
_geom_bond_publ_flag
H23 C23 0.941 no
H24 C24 0.940 no
H25 C25 0.941 no
H26 C26 0.950 no
H27 C27 0.937 no
H17 C17 0.945 no
H18 C18 0.955 no
H19 C19 0.938 no
H21 C21 0.942 no
H11 C11 0.934 no
H12 C12 0.946 no
H13 C13 0.935 no
H2 C2 0.954 no
H3 C3 0.947 no
H4 C4 0.939 no
C1 C2 1.398(4) yes
C1 C6 1.406(4) yes
C1 P1 1.811(3) yes
C2 C3 1.382(4) yes
C3 C4 1.376(4) yes
C4 C5 1.399(4) yes
C5 C6 1.399(4) yes
C5 C7 1.515(4) yes
C6 O1 1.380(3) yes
C7 C8 1.544(4) yes
C7 C9 1.530(4) yes
C7 C10 1.523(4) yes
C8 H81 0.974 no
C8 H83 0.961 no
C8 H82 0.973 no
C9 H93 0.973 no
C9 H92 0.975 no
C9 H91 0.962 no
C10 C11 1.396(4) yes
C10 C15 1.390(4) yes
C11 C12 1.379(4) yes
C12 C13 1.382(4) yes
C13 C14 1.402(4) yes
C14 C15 1.401(4) yes
C14 B1 1.635(4) yes
C15 O1 1.421(3) yes
C16 C17 1.390(4) yes
C16 C21 1.398(4) yes
C16 P1 1.815(3) yes
C17 C18 1.395(4) yes
C18 C19 1.378(5) yes
C19 C20 1.377(5) yes
C20 C21 1.389(4) yes
C20 H20 0.947 no
C22 C23 1.390(4) yes
C22 C27 1.397(4) yes
C22 P1 1.809(3) yes
C23 C24 1.388(4) yes
C24 C25 1.383(4) yes
C25 C26 1.384(4) yes
C26 C27 1.386(4) yes
C28 C29 1.376(4) yes
C28 C33 1.396(4) yes
C28 B1 1.646(4) yes
C29 C30 1.385(4) yes
C29 F1 1.353(3) yes
C30 C31 1.371(5) yes
C30 F2 1.341(3) yes
C31 C32 1.368(4) yes
C31 F3 1.343(3) yes
C32 C33 1.376(4) yes
C32 F4 1.349(3) yes
C33 F5 1.354(3) yes
C34 C35 1.394(4) yes
C34 C39 1.384(4) yes
C34 B1 1.650(4) yes
C35 C36 1.376(4) yes
C35 F6 1.357(3) yes
C36 C37 1.370(5) yes
C36 F7 1.352(3) yes
C37 C38 1.366(5) yes
C37 F8 1.348(3) yes
C38 C39 1.387(4) yes
C38 F9 1.357(4) yes
C39 F10 1.353(3) yes
P1 B2 1.965(3) yes
B1 H1 1.176 no
B2 N1 1.576(4) yes
B2 H212 1.119 no
B2 H211 1.097 no
N1 C41 1.490(4) yes
N1 C40 1.496(4) yes
N1 H111 0.892(17) no
C41 H413 0.972 no
C41 H412 0.973 no
C41 H411 0.976 no
C40 H402 0.973 no
C40 H403 0.976 no
C40 H401 0.979 no
